data_8100172
loop_
_publ_author_name
'Zhang, Bi-Song'
'Ying, Tao-Kai'
'Cheng, Cun-Gui'

_publ_section_title
;
Crystal structure of bis(1,10-phenanthroline-N,N')(2-iodo-benzoato)
lead(II) 2-iodo-benzoate dihydrate, [Pb(C~7~H~4~O~2~I)(C~12~H~8~N~2~)~2~]
(C~7~H~4~O~2~I) &#x00B7; 2H~2~O
;
_journal_issue 4
_journal_name_full 'Zeitschrift f\"ur Kristallographie - New Crystal Structures'
_journal_page_first 483
_journal_page_last 484
_journal_volume 219
_journal_year 2004
_chemical_formula_sum 'C38 H28 I2 N4 O6 Pb'
_chemical_formula_weight 1097.66
_space_group_IT_number 2
_symmetry_cell_setting triclinic
_symmetry_space_group_name_Hall '-P 1'
_symmetry_space_group_name_H-M 'P -1'
_cell_angle_alpha 79.83(3)
_cell_angle_beta 63.31(3)
_cell_angle_gamma 78.33(3)
_cell_formula_units_Z 2
_cell_length_a 12.727(3)
_cell_length_b 12.991(3)
_cell_length_c 13.116(3)
_cell_measurement_temperature 293(2)
_cell_volume 1888.4(6)
_diffrn_ambient_temperature 293(2)
_exptl_crystal_density_diffrn 1.930
_cod_database_code 8100172

loop_
_symmetry_equiv_pos_as_xyz
'x, y, z'
'-x, -y, -z'

loop_
_atom_site_label
_atom_site_type_symbol
_atom_site_fract_x
_atom_site_fract_y
_atom_site_fract_z
_atom_site_U_iso_or_equiv
_atom_site_adp_type
_atom_site_occupancy
_atom_site_symmetry_multiplicity
_atom_site_Wyckoff_symbol
_atom_site_calc_flag
_atom_site_refinement_flags
_atom_site_disorder_assembly
_atom_site_disorder_group
Pb1 Pb 0.55475(3) 0.62122(2) 0.06171(2) 0.05076(11) Uani 1 2 i d . . .
I1 I 0.13458(5) 0.49199(5) 0.13303(5) 0.0786(2) Uani 1 2 i d . . .
O1 O 0.3720(5) 0.5778(4) 0.0569(5) 0.0664(15) Uani 1 2 i d . . .
O2 O 0.4208(6) 0.7294(4) -0.0381(5) 0.0762(17) Uani 1 2 i d . . .
N1 N 0.4108(5) 0.7431(4) 0.2041(5) 0.0480(15) Uani 1 2 i d . . .
N2 N 0.6143(6) 0.8097(4) 0.0270(5) 0.0529(16) Uani 1 2 i d . . .
N3 N 0.4825(6) 0.4832(5) 0.2439(5) 0.0636(19) Uani 1 2 i d . . .
N4 N 0.6537(7) 0.6000(5) 0.2072(6) 0.0638(18) Uani 1 2 i d . . .
C1 C 0.3104(7) 0.7157(6) 0.2873(6) 0.059(2) Uani 1 2 i d . . .
H1 H 0.2942 0.6482 0.2904 0.071 Uiso 1 2 i calc R . .
C2 C 0.2266(7) 0.7799(7) 0.3711(6) 0.067(2) Uani 1 2 i d . . .
H2 H 0.1572 0.7561 0.4274 0.081 Uiso 1 2 i calc R . .
C3 C 0.2504(8) 0.8800(6) 0.3675(6) 0.064(2) Uani 1 2 i d . . .
H3 H 0.1967 0.9253 0.4214 0.076 Uiso 1 2 i calc R . .
C4 C 0.3553(8) 0.9119(5) 0.2824(6) 0.058(2) Uani 1 2 i d . . .
C5 C 0.3842(9) 1.0183(6) 0.2705(7) 0.070(3) Uani 1 2 i d . . .
H5 H 0.3341 1.0646 0.3249 0.084 Uiso 1 2 i calc R . .
C6 C 0.4800(8) 1.0493(6) 0.1841(7) 0.065(2) Uani 1 2 i d . . .
H6 H 0.4945 1.1180 0.1779 0.077 Uiso 1 2 i calc R . .
C7 C 0.5619(7) 0.9819(5) 0.1002(6) 0.0516(19) Uani 1 2 i d . . .
C8 C 0.6640(8) 1.0117(6) 0.0046(7) 0.065(2) Uani 1 2 i d . . .
H8 H 0.6816 1.0798 -0.0054 0.078 Uiso 1 2 i calc R . .
C9 C 0.7365(8) 0.9437(7) -0.0727(7) 0.065(2) Uani 1 2 i d . . .
H9 H 0.8043 0.9643 -0.1350 0.078 Uiso 1 2 i calc R . .
C10 C 0.7091(8) 0.8422(6) -0.0585(6) 0.062(2) Uani 1 2 i d . . .
H10 H 0.7602 0.7954 -0.1119 0.074 Uiso 1 2 i calc R . .
C11 C 0.5399(7) 0.8779(5) 0.1074(6) 0.0481(18) Uani 1 2 i d . . .
C12 C 0.4343(7) 0.8423(5) 0.2002(5) 0.0447(18) Uani 1 2 i d . . .
C21 C 0.3973(9) 0.4253(7) 0.2627(7) 0.084(3) Uani 1 2 i d . . .
H21 H 0.3555 0.4428 0.2179 0.100 Uiso 1 2 i calc R . .
C22 C 0.3701(10) 0.3409(7) 0.3463(9) 0.097(4) Uani 1 2 i d . . .
H22 H 0.3128 0.3009 0.3561 0.117 Uiso 1 2 i calc R . .
C23 C 0.4306(13) 0.3170(9) 0.4159(9) 0.111(4) Uani 1 2 i d . . .
H23 H 0.4122 0.2625 0.4747 0.133 Uiso 1 2 i calc R . .
C24 C 0.5163(11) 0.3748(7) 0.3959(8) 0.081(3) Uani 1 2 i d . . .
C25 C 0.5783(13) 0.3482(10) 0.4643(9) 0.108(4) Uani 1 2 i d . . .
H25 H 0.5585 0.2934 0.5229 0.130 Uiso 1 2 i calc R . .
C26 C 0.6649(14) 0.4011(10) 0.4454(8) 0.117(5) Uani 1 2 i d . . .
H26 H 0.7089 0.3810 0.4880 0.140 Uiso 1 2 i calc R . .
C27 C 0.6916(10) 0.4908(8) 0.3582(8) 0.078(3) Uani 1 2 i d . . .
C28 C 0.7814(11) 0.5525(10) 0.3372(9) 0.101(4) Uani 1 2 i d . . .
H28 H 0.8263 0.5361 0.3791 0.121 Uiso 1 2 i calc R . .
C29 C 0.8005(10) 0.6367(8) 0.2539(9) 0.091(3) Uani 1 2 i d . . .
H29 H 0.8558 0.6802 0.2413 0.109 Uiso 1 2 i calc R . .
C30 C 0.7377(9) 0.6552(7) 0.1905(8) 0.078(3) Uani 1 2 i d . . .
H30 H 0.7547 0.7099 0.1317 0.094 Uiso 1 2 i calc R . .
C31 C 0.6306(8) 0.5186(7) 0.2908(6) 0.059(2) Uani 1 2 i d . . .
C32 C 0.5417(8) 0.4576(6) 0.3108(7) 0.060(2) Uani 1 2 i d . . .
C51 C 0.1744(8) 0.6063(6) -0.0104(7) 0.066(2) Uani 1 2 i d . . .
C52 C 0.2690(7) 0.6653(6) -0.0544(6) 0.053(2) Uani 1 2 i d . . .
C53 C 0.2783(8) 0.7398(6) -0.1480(7) 0.065(2) Uani 1 2 i d . . .
H53 H 0.3400 0.7803 -0.1778 0.078 Uiso 1 2 i calc R . .
C54 C 0.2011(11) 0.7568(7) -0.1985(8) 0.083(3) Uani 1 2 i d . . .
H54 H 0.2102 0.8066 -0.2612 0.099 Uiso 1 2 i calc R . .
C55 C 0.1084(10) 0.6957(8) -0.1510(9) 0.091(3) Uani 1 2 i d . . .
H55 H 0.0548 0.7052 -0.1831 0.109 Uiso 1 2 i calc R . .
C56 C 0.0944(9) 0.6237(7) -0.0604(9) 0.081(3) Uani 1 2 i d . . .
H56 H 0.0311 0.5850 -0.0304 0.098 Uiso 1 2 i calc R . .
C57 C 0.3569(7) 0.6568(6) -0.0075(6) 0.051(2) Uani 1 2 i d . . .
I2 I 0.65743(7) 0.98145(7) 0.41392(6) 0.1152(3) Uani 1 2 i d . . .
O3 O 0.8997(10) 0.7523(9) 0.4748(7) 0.168(5) Uani 1 2 i d . . .
O4 O 0.9117(9) 0.9201(7) 0.4739(6) 0.139(3) Uani 1 2 i d . . .
C41 C 0.8177(8) 0.9214(6) 0.2855(7) 0.065(2) Uani 1 2 i d . . .
C42 C 0.9078(8) 0.8679(6) 0.3120(6) 0.061(2) Uani 1 2 i d . . .
C43 C 1.0133(9) 0.8341(7) 0.2233(8) 0.082(3) Uani 1 2 i d . . .
H43 H 1.0779 0.8002 0.2374 0.098 Uiso 1 2 i calc R . .
C44 C 1.0227(10) 0.8514(8) 0.1104(9) 0.095(3) Uani 1 2 i d . . .
H44 H 1.0934 0.8285 0.0496 0.114 Uiso 1 2 i calc R . .
C45 C 0.9304(12) 0.9003(8) 0.0915(9) 0.096(3) Uani 1 2 i d . . .
H45 H 0.9359 0.9113 0.0174 0.115 Uiso 1 2 i calc R . .
C46 C 0.8289(10) 0.9339(7) 0.1791(9) 0.088(3) Uani 1 2 i d . . .
H46 H 0.7644 0.9671 0.1645 0.106 Uiso 1 2 i calc R . .
C47 C 0.9029(10) 0.8463(10) 0.4315(9) 0.092(3) Uani 1 2 i d . . .
O5 O 0.9695(8) 0.9043(6) 0.6540(5) 0.135(3) Uani 1 2 i d . . .
H5A H 0.9720 0.8439 0.6365 0.202 Uiso 1 2 i d R . .
H5B H 1.0209 0.9375 0.5996 0.202 Uiso 1 2 i d R . .
O6 O 0.9289(12) 0.6966(9) 0.6747(9) 0.230(6) Uani 1 2 i d . . .
H6A H 0.9243 0.6990 0.6122 0.345 Uiso 1 2 i d R . .
H6B H 0.9151 0.6375 0.7124 0.345 Uiso 1 2 i d R . .

loop_
_atom_site_aniso_label
_atom_site_aniso_U_11
_atom_site_aniso_U_22
_atom_site_aniso_U_33
_atom_site_aniso_U_23
_atom_site_aniso_U_13
_atom_site_aniso_U_12
Pb1 0.0542(2) 0.04057(16) 0.05938(17) -0.00747(12) -0.02347(14) -0.01051(13)
I1 0.0612(4) 0.0777(4) 0.0917(4) 0.0065(3) -0.0287(3) -0.0216(3)
O1 0.074(4) 0.050(3) 0.089(4) 0.012(3) -0.048(3) -0.023(3)
O2 0.102(5) 0.054(3) 0.101(4) 0.007(3) -0.065(4) -0.032(3)
N1 0.042(4) 0.045(3) 0.054(3) -0.003(3) -0.015(3) -0.016(3)
N2 0.059(4) 0.048(3) 0.054(3) -0.002(3) -0.024(3) -0.015(3)
N3 0.061(5) 0.051(4) 0.068(4) -0.005(3) -0.015(4) -0.018(4)
N4 0.066(5) 0.056(4) 0.077(4) -0.004(4) -0.040(4) -0.003(4)
C1 0.059(5) 0.043(4) 0.071(5) 0.003(4) -0.029(5) -0.002(4)
C2 0.050(5) 0.087(6) 0.049(4) 0.001(4) -0.012(4) -0.002(5)
C3 0.064(6) 0.065(5) 0.057(5) -0.017(4) -0.025(5) 0.008(5)
C4 0.081(6) 0.045(4) 0.051(4) -0.006(3) -0.036(5) 0.001(4)
C5 0.095(7) 0.051(5) 0.076(5) -0.017(4) -0.046(6) 0.000(5)
C6 0.085(7) 0.046(4) 0.082(6) -0.006(4) -0.051(6) -0.017(5)
C7 0.066(5) 0.039(4) 0.063(4) 0.001(4) -0.037(4) -0.017(4)
C8 0.090(7) 0.050(4) 0.084(6) 0.010(4) -0.062(6) -0.028(5)
C9 0.061(6) 0.074(6) 0.066(5) 0.012(4) -0.031(5) -0.030(5)
C10 0.067(6) 0.058(5) 0.059(5) -0.005(4) -0.023(5) -0.015(4)
C11 0.054(5) 0.043(4) 0.057(4) 0.003(3) -0.035(4) -0.007(4)
C12 0.055(5) 0.038(4) 0.047(4) 0.001(3) -0.028(4) -0.008(4)
C21 0.098(8) 0.062(5) 0.079(6) -0.006(5) -0.027(6) -0.012(6)
C22 0.099(9) 0.063(6) 0.097(7) 0.008(6) -0.008(7) -0.038(6)
C23 0.141(12) 0.077(7) 0.067(6) 0.017(6) -0.014(7) -0.010(8)
C24 0.096(8) 0.062(6) 0.061(5) 0.009(5) -0.019(6) -0.009(6)
C25 0.127(12) 0.094(9) 0.076(7) 0.031(6) -0.032(8) -0.016(8)
C26 0.148(13) 0.119(10) 0.053(6) 0.002(6) -0.038(7) 0.026(9)
C27 0.069(7) 0.095(7) 0.070(6) -0.020(5) -0.030(5) 0.001(6)
C28 0.098(9) 0.122(9) 0.090(7) -0.031(7) -0.058(7) 0.029(8)
C29 0.083(8) 0.093(7) 0.111(8) -0.017(6) -0.053(7) -0.012(6)
C30 0.086(7) 0.072(6) 0.105(7) 0.003(5) -0.070(6) -0.012(6)
C31 0.055(5) 0.067(5) 0.053(4) -0.015(4) -0.024(4) 0.010(4)
C32 0.060(6) 0.052(5) 0.057(5) -0.007(4) -0.019(4) 0.001(4)
C51 0.063(6) 0.058(5) 0.083(5) -0.019(4) -0.032(5) -0.005(5)
C52 0.052(5) 0.044(4) 0.063(4) -0.014(4) -0.023(4) -0.004(4)
C53 0.062(6) 0.063(5) 0.066(5) -0.012(4) -0.021(5) -0.012(4)
C54 0.104(9) 0.074(6) 0.078(6) -0.002(5) -0.050(6) -0.008(6)
C55 0.109(9) 0.091(7) 0.103(7) -0.007(6) -0.075(7) -0.008(7)
C56 0.075(7) 0.074(6) 0.109(7) 0.004(6) -0.051(6) -0.023(5)
C57 0.049(5) 0.041(4) 0.065(4) -0.014(4) -0.022(4) -0.008(4)
I2 0.0716(5) 0.1293(6) 0.1089(5) -0.0026(4) -0.0195(4) 0.0078(4)
O3 0.236(12) 0.206(10) 0.120(6) 0.073(6) -0.116(8) -0.134(9)
O4 0.206(10) 0.126(6) 0.126(6) -0.053(5) -0.114(7) 0.031(6)
C41 0.063(6) 0.066(5) 0.070(5) -0.004(4) -0.033(5) -0.009(5)
C42 0.057(6) 0.073(5) 0.055(5) -0.012(4) -0.022(5) -0.012(5)
C43 0.077(7) 0.084(6) 0.084(6) -0.006(5) -0.036(6) -0.010(5)
C44 0.089(8) 0.085(7) 0.083(7) -0.027(5) -0.006(6) -0.007(6)
C45 0.128(11) 0.087(7) 0.082(7) -0.011(6) -0.058(8) 0.001(7)
C46 0.097(8) 0.085(7) 0.095(7) -0.009(6) -0.055(7) -0.004(6)
C47 0.078(7) 0.109(9) 0.089(7) 0.010(7) -0.040(6) -0.021(7)
O5 0.172(9) 0.146(7) 0.085(4) -0.013(4) -0.061(5) -0.005(6)
O6 0.318(17) 0.227(11) 0.219(11) 0.110(9) -0.179(12) -0.154(11)

loop_
_geom_bond_atom_site_label_1
_geom_bond_atom_site_label_2
_geom_bond_distance
_geom_bond_site_symmetry_2
_geom_bond_publ_flag
Pb1 N1 2.480(5) . ?
Pb1 O1 2.531(6) . ?
Pb1 N2 2.613(5) . ?
Pb1 N3 2.637(6) . ?
Pb1 O2 2.642(6) . ?
Pb1 N4 2.671(7) . ?
I1 C51 2.113(9) . ?
O1 C57 1.252(9) . ?
O2 C57 1.263(8) . ?
N1 C1 1.321(8) . ?
N1 C12 1.369(7) . ?
N2 C10 1.309(9) . ?
N2 C11 1.373(8) . ?
N3 C32 1.356(10) . ?
N3 C21 1.352(11) . ?
N4 C30 1.322(10) . ?
N4 C31 1.355(10) . ?
C1 C2 1.397(10) . ?
C1 H1 0.9300 . ?
C2 C3 1.381(10) . ?
C2 H2 0.9300 . ?
C3 C4 1.386(10) . ?
C3 H3 0.9300 . ?
C4 C12 1.411(9) . ?
C4 C5 1.465(10) . ?
C5 C6 1.315(11) . ?
C5 H5 0.9300 . ?
C6 C7 1.416(10) . ?
C6 H6 0.9300 . ?
C7 C8 1.406(10) . ?
C7 C11 1.413(8) . ?
C8 C9 1.343(11) . ?
C8 H8 0.9300 . ?
C9 C10 1.392(10) . ?
C9 H9 0.9300 . ?
C10 H10 0.9300 . ?
C11 C12 1.444(9) . ?
C21 C22 1.382(12) . ?
C21 H21 0.9300 . ?
C22 C23 1.399(16) . ?
C22 H22 0.9300 . ?
C23 C24 1.352(16) . ?
C23 H23 0.9300 . ?
C24 C32 1.378(12) . ?
C24 C25 1.400(15) . ?
C25 C26 1.324(16) . ?
C25 H25 0.9300 . ?
C26 C27 1.456(15) . ?
C26 H26 0.9300 . ?
C27 C31 1.381(12) . ?
C27 C28 1.426(15) . ?
C28 C29 1.377(14) . ?
C28 H28 0.9300 . ?
C29 C30 1.356(13) . ?
C29 H29 0.9300 . ?
C30 H30 0.9300 . ?
C31 C32 1.414(12) . ?
C51 C56 1.404(12) . ?
C51 C52 1.401(11) . ?
C52 C53 1.398(11) . ?
C52 C57 1.478(11) . ?
C53 C54 1.378(13) . ?
C53 H53 0.9300 . ?
C54 C55 1.398(13) . ?
C54 H54 0.9300 . ?
C55 C56 1.343(12) . ?
C55 H55 0.9300 . ?
C56 H56 0.9300 . ?
I2 C41 2.083(8) . ?
O3 C47 1.253(12) . ?
O4 C47 1.235(12) . ?
C41 C46 1.321(11) . ?
C41 C42 1.368(11) . ?
C42 C43 1.375(11) . ?
C42 C47 1.517(13) . ?
C43 C44 1.411(13) . ?
C43 H43 0.9300 . ?
C44 C45 1.322(14) . ?
C44 H44 0.9300 . ?
C45 C46 1.339(13) . ?
C45 H45 0.9300 . ?
C46 H46 0.9300 . ?
O5 H5A 0.8462 . ?
O5 H5B 0.8425 . ?
O6 H6A 0.8413 . ?
O6 H6B 0.8409 . ?
